data_2242391
loop_
_publ_author_name
'Vincent, Collin J.'
'Giles, Ian D.'
'Deschamps, Jeffrey R.'

_publ_section_title
;
 Two Cu^II^ complexes of 3,4,5-trimethyl-1<i>H</i>-pyrazole
;
_journal_coeditor_code VM2208
_journal_issue 3
_journal_name_full 'Acta Crystallographica Section E'
_journal_page_first 357
_journal_page_last 362
_journal_paper_doi 10.1107/S2056989018002359
_journal_volume 74
_journal_year 2018
_chemical_formula_iupac '[Cu2 Cl4 (C6 H10 N2)4]'
_chemical_formula_moiety 'C24 H40 Cl4 Cu2 N8'
_chemical_formula_sum 'C24 H40 Cl4 Cu2 N8'
_chemical_formula_weight 709.52
_chemical_name_systematic
;
Di-\m-chlorido-bis[chloridobis(3,4,5-trimethyl-1<i>H</i>-pyrazole-\
\k<i>N</i>^2^)copper(II)]
;
_space_group_crystal_system triclinic
_space_group_IT_number 2
_space_group_name_Hall '-P 1'
_space_group_name_H-M_alt 'P -1'
_symmetry_space_group_name_Hall '-P 1'
_symmetry_space_group_name_H-M 'P -1'
_atom_sites_solution_hydrogens mixed
_audit_creation_method SHELXL-2014/7
_cell_angle_alpha 85.408(4)
_cell_angle_beta 69.978(4)
_cell_angle_gamma 64.097(4)
_cell_formula_units_Z 1
_cell_length_a 8.887(3)
_cell_length_b 9.460(3)
_cell_length_c 11.214(3)
_cell_measurement_reflns_used 1932
_cell_measurement_temperature 150(2)
_cell_measurement_theta_max 55.074
_cell_measurement_theta_min 5.780
_cell_volume 794.1(4)
_computing_cell_refinement
;
SAINT (Bruker, 2014)
;
_computing_data_collection
;
APEX2 (Bruker, 2014)
;
_computing_data_reduction
;
SAINT (Bruker, 2014) and XPREP (Bruker, 2014)
;
_computing_molecular_graphics
;
SHELXTL (Sheldrick, 2008) and XSEED (Barbour, 2001)
;
_computing_publication_material
;
SHELXTL (Sheldrick, 2008) and XSEED (Barbour, 2001)
;
_computing_structure_refinement
;
<i>SHELXL2016/6</i> (Sheldrick, 2015)
;
_computing_structure_solution
;
SHELXTL (Sheldrick, 2008)
;
_diffrn_ambient_temperature 150(2)
_diffrn_measured_fraction_theta_full 0.983
_diffrn_measured_fraction_theta_max 0.981
_diffrn_measurement_device_type 'Bruker SMART APEXII CCD'
_diffrn_measurement_method '\w scans'
_diffrn_radiation_monochromator graphite
_diffrn_radiation_source 'fine focus sealed tube'
_diffrn_radiation_type MoK\a
_diffrn_radiation_wavelength 0.71073
_diffrn_reflns_av_R_equivalents 0.0480
_diffrn_reflns_limit_h_max 11
_diffrn_reflns_limit_h_min -11
_diffrn_reflns_limit_k_max 12
_diffrn_reflns_limit_k_min -12
_diffrn_reflns_limit_l_max 14
_diffrn_reflns_limit_l_min -14
_diffrn_reflns_number 7770
_diffrn_reflns_theta_full 25.242
_diffrn_reflns_theta_max 27.604
_diffrn_reflns_theta_min 3.747
_exptl_absorpt_coefficient_mu 1.704
_exptl_absorpt_correction_T_max 0.7456
_exptl_absorpt_correction_T_min 0.6603
_exptl_absorpt_correction_type multi-scan
_exptl_absorpt_process_details
;
(SADABS; Bruker, 2014)
;
_exptl_crystal_colour green
_exptl_crystal_density_diffrn 1.484
_exptl_crystal_density_method 'not measured'
_exptl_crystal_description block
_exptl_crystal_F_000 366
_exptl_crystal_size_max 0.065
_exptl_crystal_size_mid 0.049
_exptl_crystal_size_min 0.025
_refine_diff_density_max 0.874
_refine_diff_density_min -0.621
_refine_ls_extinction_method none
_refine_ls_goodness_of_fit_ref 0.881
_refine_ls_hydrogen_treatment mixed
_refine_ls_matrix_type full
_refine_ls_number_parameters 180
_refine_ls_number_reflns 3620
_refine_ls_number_restraints 0
_refine_ls_restrained_S_all 0.881
_refine_ls_R_factor_all 0.0844
_refine_ls_R_factor_gt 0.0457
_refine_ls_shift/su_max 0.000
_refine_ls_shift/su_mean 0.000
_refine_ls_structure_factor_coef Fsqd
_refine_ls_weighting_details 'w=1/[\s^2^(Fo^2^)+(0.0940P)^2^] where P=(Fo^2^+2Fc^2^)/3'
_refine_ls_weighting_scheme calc
_refine_ls_wR_factor_gt 0.1188
_refine_ls_wR_factor_ref 0.1378
_reflns_number_gt 2472
_reflns_number_total 3620
_reflns_threshold_expression 'I > 2\s(I)'
_cod_data_source_file vm2208sup1.cif
_cod_data_source_block 1
_cod_database_code 2242391
_shelx_space_group_comment
;
The symmetry employed for this shelxl refinement is uniquely defined
by the following loop, which should always be used as a source of
symmetry information in preference to the above space-group names.
They are only intended as comments.
;
_shelx_estimated_absorpt_t_min 0.897
_shelx_estimated_absorpt_t_max 0.959

loop_
_space_group_symop_operation_xyz
'x, y, z'
'-x, -y, -z'

loop_
_atom_site_type_symbol
_atom_site_label
_atom_site_fract_x
_atom_site_fract_y
_atom_site_fract_z
_atom_site_U_iso_or_equiv
_atom_site_adp_type
_atom_site_calc_flag
_atom_site_occupancy
Cu Cu1 -0.10296(6) 0.41056(5) 0.43296(5) 0.01719(16) Uani d 1
Cl Cl1 -0.07621(13) 0.41784(11) 0.63096(9) 0.0204(2) Uani d 1
Cl Cl2 -0.38433(13) 0.61388(11) 0.50173(10) 0.0216(2) Uani d 1
N N9 0.2606(5) 0.1725(4) 0.3862(3) 0.0218(8) Uani d 1
N N2 -0.1329(4) 0.3931(4) 0.2643(3) 0.0197(7) Uani d 1
N N10 0.0972(4) 0.1950(4) 0.3908(3) 0.0201(7) Uani d 1
N N1 -0.2889(5) 0.3999(4) 0.2661(4) 0.0201(7) Uani d 1
C C11 0.1218(5) 0.0584(5) 0.3422(4) 0.0186(8) Uani d 1
C C13 0.3867(6) 0.0275(5) 0.3368(4) 0.0222(9) Uani d 1
C C3 -0.0190(6) 0.3394(5) 0.1455(4) 0.0211(9) Uani d 1
C C5 -0.2781(6) 0.3542(5) 0.1527(4) 0.0224(9) Uani d 1
C C4 -0.1062(6) 0.3149(5) 0.0708(4) 0.0252(9) Uani d 1
C C14 -0.0313(6) 0.0362(5) 0.3344(4) 0.0250(9) Uani d 1
H H14D 0.0120 -0.0703 0.2965 0.037 Uiso calc 0.5
H H14F -0.1182 0.0502 0.4201 0.037 Uiso calc 0.5
H H14E -0.0880 0.1141 0.2814 0.037 Uiso calc 0.5
H H14B -0.1415 0.1330 0.3688 0.037 Uiso calc 0.5
H H14A -0.0113 0.0125 0.2453 0.037 Uiso calc 0.5
H H14C -0.0415 -0.0514 0.3840 0.037 Uiso calc 0.5
C C12 0.3018(6) -0.0507(5) 0.3073(4) 0.0213(9) Uani d 1
C C16 0.5772(6) -0.0243(5) 0.3215(5) 0.0316(11) Uani d 1
H H16B 0.6475 -0.1334 0.2839 0.047 Uiso calc 0.5
H H16A 0.6221 0.0442 0.2656 0.047 Uiso calc 0.5
H H16C 0.5873 -0.0176 0.4050 0.047 Uiso calc 0.5
H H16D 0.5904 0.0622 0.3525 0.047 Uiso calc 0.5
H H16F 0.6158 -0.1154 0.3707 0.047 Uiso calc 0.5
H H16E 0.6506 -0.0536 0.2313 0.047 Uiso calc 0.5
C C6 0.1712(6) 0.3110(6) 0.1056(4) 0.0282(10) Uani d 1
H H6D 0.2313 0.2721 0.0155 0.042 Uiso calc 0.5
H H6F 0.1766 0.4099 0.1180 0.042 Uiso calc 0.5
H H6E 0.2305 0.2325 0.1571 0.042 Uiso calc 0.5
H H6B 0.1942 0.3375 0.1782 0.042 Uiso calc 0.5
H H6A 0.2490 0.1997 0.0757 0.042 Uiso calc 0.5
H H6C 0.1951 0.3771 0.0366 0.042 Uiso calc 0.5
C C8 -0.4341(6) 0.3511(6) 0.1316(5) 0.0308(10) Uani d 1
H H8B -0.4000 0.3145 0.0428 0.046 Uiso calc 0.5
H H8A -0.4720 0.2794 0.1881 0.046 Uiso calc 0.5
H H8C -0.5325 0.4575 0.1500 0.046 Uiso calc 0.5
H H8D -0.5363 0.3864 0.2111 0.046 Uiso calc 0.5
H H8F -0.4643 0.4215 0.0658 0.046 Uiso calc 0.5
H H8E -0.4038 0.2434 0.1040 0.046 Uiso calc 0.5
C C15 0.3862(7) -0.2166(5) 0.2485(5) 0.0344(11) Uani d 1
H H15B 0.2947 -0.2410 0.2383 0.052 Uiso calc 0.5
H H15A 0.4762 -0.2268 0.1650 0.052 Uiso calc 0.5
H H15C 0.4428 -0.2900 0.3038 0.052 Uiso calc 0.5
H H15D 0.5144 -0.2642 0.2331 0.052 Uiso calc 0.5
H H15F 0.3329 -0.2785 0.3065 0.052 Uiso calc 0.5
H H15E 0.3663 -0.2152 0.1676 0.052 Uiso calc 0.5
C C7 -0.0263(7) 0.2544(6) -0.0659(4) 0.0376(12) Uani d 1
H H7B 0.0983 0.2371 -0.0989 0.056 Uiso calc 0.5
H H7A -0.0321 0.1547 -0.0739 0.056 Uiso calc 0.5
H H7C -0.0926 0.3318 -0.1146 0.056 Uiso calc 0.5
H H7D -0.1159 0.2453 -0.0927 0.056 Uiso calc 0.5
H H7F 0.0145 0.3277 -0.1177 0.056 Uiso calc 0.5
H H7E 0.0750 0.1506 -0.0771 0.056 Uiso calc 0.5
H H1 -0.367(5) 0.427(4) 0.328(4) 0.000(10) Uiso d 1
H H9 0.270(7) 0.251(7) 0.412(5) 0.047(16) Uiso d 1

loop_
_atom_site_aniso_label
_atom_site_aniso_U_11
_atom_site_aniso_U_22
_atom_site_aniso_U_33
_atom_site_aniso_U_12
_atom_site_aniso_U_13
_atom_site_aniso_U_23
Cu1 0.0172(3) 0.0155(2) 0.0182(3) -0.00545(19) -0.0067(2) -0.00218(18)
Cl1 0.0258(5) 0.0207(5) 0.0177(5) -0.0123(4) -0.0084(4) 0.0022(4)
Cl2 0.0163(5) 0.0207(5) 0.0260(6) -0.0066(4) -0.0051(4) -0.0069(4)
N9 0.0185(18) 0.0189(17) 0.027(2) -0.0056(14) -0.0095(16) -0.0028(14)
N2 0.0162(17) 0.0203(17) 0.0198(18) -0.0043(14) -0.0074(15) -0.0010(14)
N10 0.0198(18) 0.0211(17) 0.0218(19) -0.0084(14) -0.0102(15) -0.0005(14)
N1 0.0163(19) 0.0218(18) 0.0173(19) -0.0060(15) -0.0027(16) -0.0018(14)
C11 0.024(2) 0.0166(18) 0.019(2) -0.0097(16) -0.0095(17) 0.0002(15)
C13 0.021(2) 0.020(2) 0.024(2) -0.0070(17) -0.0067(18) 0.0004(17)
C3 0.021(2) 0.022(2) 0.018(2) -0.0072(17) -0.0064(17) 0.0006(16)
C5 0.024(2) 0.020(2) 0.022(2) -0.0045(17) -0.0115(18) -0.0016(16)
C4 0.027(2) 0.026(2) 0.018(2) -0.0064(18) -0.0089(19) -0.0007(17)
C14 0.031(2) 0.021(2) 0.032(2) -0.0140(19) -0.018(2) 0.0071(18)
C12 0.023(2) 0.0155(19) 0.021(2) -0.0056(16) -0.0060(18) -0.0032(16)
C16 0.021(2) 0.027(2) 0.042(3) -0.0059(19) -0.011(2) -0.001(2)
C6 0.022(2) 0.035(2) 0.025(2) -0.013(2) -0.0042(19) 0.0009(19)
C8 0.031(3) 0.035(3) 0.033(3) -0.014(2) -0.018(2) 0.002(2)
C15 0.032(3) 0.026(2) 0.040(3) -0.009(2) -0.010(2) -0.007(2)
C7 0.040(3) 0.046(3) 0.020(2) -0.015(2) -0.004(2) -0.007(2)

loop_
_atom_type_symbol
_atom_type_description
_atom_type_scat_dispersion_real
_atom_type_scat_dispersion_imag
_atom_type_scat_source
C C 0.0033 0.0016 'International Tables Vol C Tables 4.2.6.8 and 6.1.1.4'
H H 0.0000 0.0000 'International Tables Vol C Tables 4.2.6.8 and 6.1.1.4'
Cl Cl 0.1484 0.1585 'International Tables Vol C Tables 4.2.6.8 and 6.1.1.4'
Cu Cu 0.3201 1.2651 'International Tables Vol C Tables 4.2.6.8 and 6.1.1.4'
N N 0.0061 0.0033 'International Tables Vol C Tables 4.2.6.8 and 6.1.1.4'
O O 0.0106 0.0060 'International Tables Vol C Tables 4.2.6.8 and 6.1.1.4'

loop_
_geom_angle_atom_site_label_1
_geom_angle_atom_site_label_2
_geom_angle_atom_site_label_3
_geom_angle_site_symmetry_3
_geom_angle
N10 Cu1 N2 . 88.98(14)
N10 Cu1 Cl2 . 161.92(10)
N2 Cu1 Cl2 . 88.85(10)
N10 Cu1 Cl1 . 89.71(10)
N2 Cu1 Cl1 . 176.07(10)
Cl2 Cu1 Cl1 . 91.26(4)
N10 Cu1 Cl1 2_566 100.25(10)
N2 Cu1 Cl1 2_566 99.04(10)
Cl2 Cu1 Cl1 2_566 97.81(5)
Cl1 Cu1 Cl1 2_566 84.83(4)
Cu1 Cl1 Cu1 2_566 95.17(4)
C13 N9 N10 . 112.5(3)
C13 N9 H9 . 130(4)
N10 N9 H9 . 118(4)
C3 N2 N1 . 105.8(3)
C3 N2 Cu1 . 133.9(3)
N1 N2 Cu1 . 118.3(3)
C11 N10 N9 . 105.3(3)
C11 N10 Cu1 . 134.0(3)
N9 N10 Cu1 . 119.6(2)
C5 N1 N2 . 112.0(4)
C5 N1 H1 . 129(3)
N2 N1 H1 . 119(3)
N10 C11 C12 . 110.4(3)
N10 C11 C14 . 121.0(4)
C12 C11 C14 . 128.6(4)
N9 C13 C12 . 106.5(4)
N9 C13 C16 . 122.2(4)
C12 C13 C16 . 131.4(4)
N2 C3 C4 . 109.8(4)
N2 C3 C6 . 122.3(4)
C4 C3 C6 . 127.8(4)
N1 C5 C4 . 107.2(4)
N1 C5 C8 . 121.7(4)
C4 C5 C8 . 131.2(4)
C5 C4 C3 . 105.2(4)
C5 C4 C7 . 128.0(4)
C3 C4 C7 . 126.8(4)
C11 C14 H14D . 109.5
C11 C14 H14F . 109.5
H14D C14 H14F . 109.5
C11 C14 H14E . 109.5
H14D C14 H14E . 109.5
H14F C14 H14E . 109.5
C11 C14 H14B . 109.5
H14D C14 H14B . 141.1
H14F C14 H14B . 56.3
H14E C14 H14B . 56.3
C11 C14 H14A . 109.5
H14D C14 H14A . 56.3
H14F C14 H14A . 141.1
H14E C14 H14A . 56.3
H14B C14 H14A . 109.5
C11 C14 H14C . 109.5
H14D C14 H14C . 56.3
H14F C14 H14C . 56.3
H14E C14 H14C . 141.1
H14B C14 H14C . 109.5
H14A C14 H14C . 109.5
C13 C12 C11 . 105.5(3)
C13 C12 C15 . 127.0(4)
C11 C12 C15 . 127.6(4)
C13 C16 H16B . 109.5
C13 C16 H16A . 109.5
H16B C16 H16A . 109.5
C13 C16 H16C . 109.5
H16B C16 H16C . 109.5
H16A C16 H16C . 109.5
C13 C16 H16D . 109.5
H16B C16 H16D . 141.1
H16A C16 H16D . 56.3
H16C C16 H16D . 56.3
C13 C16 H16F . 109.5
H16B C16 H16F . 56.3
H16A C16 H16F . 141.1
H16C C16 H16F . 56.3
H16D C16 H16F . 109.5
C13 C16 H16E . 109.5
H16B C16 H16E . 56.3
H16A C16 H16E . 56.3
H16C C16 H16E . 141.1
H16D C16 H16E . 109.5
H16F C16 H16E . 109.5
C3 C6 H6D . 109.5
C3 C6 H6F . 109.5
H6D C6 H6F . 109.5
C3 C6 H6E . 109.5
H6D C6 H6E . 109.5
H6F C6 H6E . 109.5
C3 C6 H6B . 109.5
H6D C6 H6B . 141.1
H6F C6 H6B . 56.3
H6E C6 H6B . 56.3
C3 C6 H6A . 109.5
H6D C6 H6A . 56.3
H6F C6 H6A . 141.1
H6E C6 H6A . 56.3
H6B C6 H6A . 109.5
C3 C6 H6C . 109.5
H6D C6 H6C . 56.3
H6F C6 H6C . 56.3
H6E C6 H6C . 141.1
H6B C6 H6C . 109.5
H6A C6 H6C . 109.5
C5 C8 H8B . 109.5
C5 C8 H8A . 109.5
H8B C8 H8A . 109.5
C5 C8 H8C . 109.5
H8B C8 H8C . 109.5
H8A C8 H8C . 109.5
C5 C8 H8D . 109.5
H8B C8 H8D . 141.1
H8A C8 H8D . 56.3
H8C C8 H8D . 56.3
C5 C8 H8F . 109.5
H8B C8 H8F . 56.3
H8A C8 H8F . 141.1
H8C C8 H8F . 56.3
H8D C8 H8F . 109.5
C5 C8 H8E . 109.5
H8B C8 H8E . 56.3
H8A C8 H8E . 56.3
H8C C8 H8E . 141.1
H8D C8 H8E . 109.5
H8F C8 H8E . 109.5
C12 C15 H15B . 109.5
C12 C15 H15A . 109.5
H15B C15 H15A . 109.5
C12 C15 H15C . 109.5
H15B C15 H15C . 109.5
H15A C15 H15C . 109.5
C12 C15 H15D . 109.5
H15B C15 H15D . 141.1
H15A C15 H15D . 56.3
H15C C15 H15D . 56.3
C12 C15 H15F . 109.5
H15B C15 H15F . 56.3
H15A C15 H15F . 141.1
H15C C15 H15F . 56.3
H15D C15 H15F . 109.5
C12 C15 H15E . 109.5
H15B C15 H15E . 56.3
H15A C15 H15E . 56.3
H15C C15 H15E . 141.1
H15D C15 H15E . 109.5
H15F C15 H15E . 109.5
C4 C7 H7B . 109.5
C4 C7 H7A . 109.5
H7B C7 H7A . 109.5
C4 C7 H7C . 109.5
H7B C7 H7C . 109.5
H7A C7 H7C . 109.5
C4 C7 H7D . 109.5
H7B C7 H7D . 141.1
H7A C7 H7D . 56.3
H7C C7 H7D . 56.3
C4 C7 H7F . 109.5
H7B C7 H7F . 56.3
H7A C7 H7F . 141.1
H7C C7 H7F . 56.3
H7D C7 H7F . 109.5
C4 C7 H7E . 109.5
H7B C7 H7E . 56.3
H7A C7 H7E . 56.3
H7C C7 H7E . 141.1
H7D C7 H7E . 109.5
H7F C7 H7E . 109.5

loop_
_geom_bond_atom_site_label_1
_geom_bond_atom_site_label_2
_geom_bond_site_symmetry_2
_geom_bond_distance
Cu1 N10 . 1.988(3)
Cu1 N2 . 2.026(3)
Cu1 Cl2 . 2.2939(12)
Cu1 Cl1 . 2.3220(12)
Cu1 Cl1 2_566 2.6410(12)
Cl1 Cu1 2_566 2.6410(12)
N9 C13 . 1.341(5)
N9 N10 . 1.356(5)
N9 H9 . 0.86(6)
N2 C3 . 1.339(5)
N2 N1 . 1.353(5)
N10 C11 . 1.341(5)
N1 C5 . 1.335(5)
N1 H1 . 0.75(4)
C11 C12 . 1.403(6)
C11 C14 . 1.497(6)
C13 C12 . 1.388(6)
C13 C16 . 1.492(6)
C3 C4 . 1.410(6)
C3 C6 . 1.495(6)
C5 C4 . 1.383(6)
C5 C8 . 1.497(6)
C4 C7 . 1.490(6)
C14 H14D . 0.9800
C14 H14F . 0.9800
C14 H14E . 0.9800
C14 H14B . 0.9800
C14 H14A . 0.9800
C14 H14C . 0.9800
C12 C15 . 1.503(6)
C16 H16B . 0.9800
C16 H16A . 0.9800
C16 H16C . 0.9800
C16 H16D . 0.9800
C16 H16F . 0.9800
C16 H16E . 0.9800
C6 H6D . 0.9800
C6 H6F . 0.9800
C6 H6E . 0.9800
C6 H6B . 0.9800
C6 H6A . 0.9800
C6 H6C . 0.9800
C8 H8B . 0.9800
C8 H8A . 0.9800
C8 H8C . 0.9800
C8 H8D . 0.9800
C8 H8F . 0.9800
C8 H8E . 0.9800
C15 H15B . 0.9800
C15 H15A . 0.9800
C15 H15C . 0.9800
C15 H15D . 0.9800
C15 H15F . 0.9800
C15 H15E . 0.9800
C7 H7B . 0.9800
C7 H7A . 0.9800
C7 H7C . 0.9800
C7 H7D . 0.9800
C7 H7F . 0.9800
C7 H7E . 0.9800

loop_
_geom_hbond_atom_site_label_D
_geom_hbond_atom_site_label_H
_geom_hbond_atom_site_label_A
_geom_hbond_site_symmetry_A
_geom_hbond_distance_DH
_geom_hbond_distance_HA
_geom_hbond_distance_DA
_geom_hbond_angle_DHA
C14 H14E N2 . 0.98 2.49 3.199(5) 128.7
C14 H14E N1 . 0.98 2.54 3.401(6) 146.6
C14 H14E N2 . 0.98 2.49 3.199(5) 128.7
C14 H14E N1 . 0.98 2.54 3.401(6) 146.6
C16 H16F Cl2 1_645 0.98 2.85 3.776(5) 158.2
C6 H6E N9 . 0.98 2.67 3.521(6) 146.0
C6 H6E N10 . 0.98 2.55 3.240(6) 127.6
C6 H6B Cl1 2_566 0.98 2.86 3.692(5) 143.5
N1 H1 Cl2 . 0.75(4) 2.66(4) 3.102(4) 120(3)
N1 H1 Cl2 2_466 0.75(4) 2.54(4) 3.214(4) 151(3)
N9 H9 Cl1 2_566 0.86(6) 2.94(6) 3.506(4) 125(5)
N9 H9 Cl2 2_566 0.86(6) 2.37(6) 3.188(4) 159(5)

_cod_database_fobs_code 2242391
